data_7230209
loop_
_publ_author_name
'Arzumanyan, Ashot V.'
'Goncharova, Irina K.'
'Novikov, Roman A.'
'Milenin, Sergey A.'
'Boldyrev, Konstantin L.'
'Solyev, Pavel N.'
'Tkachev, Yaroslav V.'
'Volodin, Alexander D.'
'Smol'yakov, Alexander F.'
'Korlyukov, Alexander A.'
'Muzafarov, Aziz M.'

_publ_section_title
;
 Aerobic Co or Cu/NHPI-catalyzed oxidation of hydride siloxanes: synthesis
 of siloxanols
;
_journal_issue 7
_journal_name_full 'Green Chemistry'
_journal_page_first 1467
_journal_paper_doi 10.1039/C8GC00424B
_journal_volume 20
_journal_year 2018
_chemical_formula_moiety 'C7 H22 O3 Si3'
_chemical_formula_sum 'C7 H22 O3 Si3'
_chemical_formula_weight 238.51
_space_group_crystal_system tetragonal
_space_group_IT_number 114
_space_group_name_Hall 'P -4 2n'
_space_group_name_H-M_alt 'P -4 21 c'
_symmetry_space_group_name_Hall 'P -4 2n'
_symmetry_space_group_name_H-M 'P -4 21 c'
_atom_sites_solution_hydrogens geom
_atom_sites_solution_primary dual
_audit_creation_date 2017-12-08
_audit_creation_method
;
Olex2 1.2
(compiled 2017.08.10 svn.r3458 for OlexSys, GUI svn.r5381)
;
_audit_update_record
;
2018-01-24 deposited with the CCDC.
2018-02-23 downloaded from the CCDC.
;
_cell_angle_alpha 90
_cell_angle_beta 90
_cell_angle_gamma 90
_cell_formula_units_Z 8
_cell_length_a 17.5199(18)
_cell_length_b 17.5199(18)
_cell_length_c 10.0567(14)
_cell_measurement_reflns_used 9896
_cell_measurement_temperature 230
_cell_measurement_theta_max 30.63
_cell_measurement_theta_min 2.37
_cell_volume 3086.9(6)
_computing_cell_refinement 'SAINT v8.34A (Bruker, 2013)'
_computing_data_reduction 'SAINT v8.34A (Bruker, 2013)'
_computing_molecular_graphics 'Olex2 (Dolomanov et al., 2009)'
_computing_publication_material 'Olex2 (Dolomanov et al., 2009)'
_computing_structure_refinement 'ShelXL (Sheldrick, 2015)'
_computing_structure_solution 'ShelXT (Sheldrick, 2015)'
_diffrn_ambient_temperature 230
_diffrn_detector 'CCD area detector'
_diffrn_detector_area_resol_mean 7.9
_diffrn_detector_type 'Bruker SMART CCD 1K area detector'
_diffrn_measured_fraction_theta_full 1.000
_diffrn_measured_fraction_theta_max 0.995
_diffrn_measurement_device 'three-circle diffractometer'
_diffrn_measurement_device_type 'Bruker APEX-II CCD'
_diffrn_measurement_method '\w and \f scans'
_diffrn_radiation_monochromator graphite
_diffrn_radiation_probe x-ray
_diffrn_radiation_type MoK\a
_diffrn_radiation_wavelength 0.71073
_diffrn_reflns_av_R_equivalents 0.0730
_diffrn_reflns_av_unetI/netI 0.0686
_diffrn_reflns_Laue_measured_fraction_full 1.000
_diffrn_reflns_Laue_measured_fraction_max 0.995
_diffrn_reflns_limit_h_max 20
_diffrn_reflns_limit_h_min -25
_diffrn_reflns_limit_k_max 23
_diffrn_reflns_limit_k_min -15
_diffrn_reflns_limit_l_max 14
_diffrn_reflns_limit_l_min -14
_diffrn_reflns_number 30200
_diffrn_reflns_point_group_measured_fraction_full 1.000
_diffrn_reflns_point_group_measured_fraction_max 0.991
_diffrn_reflns_theta_full 25.242
_diffrn_reflns_theta_max 31.056
_diffrn_reflns_theta_min 1.644
_diffrn_source 'sealed X-ray tube'
_diffrn_source_target Mo
_diffrn_standards_number 0
_exptl_absorpt_coefficient_mu 0.291
_exptl_absorpt_correction_T_max 0.862219
_exptl_absorpt_correction_T_min 0.580609
_exptl_absorpt_correction_type multi-scan
_exptl_absorpt_process_details
;
 TWINABS-2012/1 (Bruker,2012) was used for absorption correction.
 
For component 1:
 wR2(int) was 0.1371 before and 0.0889 after correction.
 The Ratio of minimum to maximum transmission not present.
 The \l/2 correction factor is Not present
 
For component 2:
 wR2(int) was 0.1777 before and 0.1102 after correction.
 The Ratio of minimum to maximum transmission is 0.67.
 The \l/2 correction factor is Not present

Final HKLF 4 output contains 15322 reflections, Rint = 0.1317
 (13308 with I > 3sig(I), Rint = 0.1280)
;
_exptl_crystal_colour colourless
_exptl_crystal_colour_primary colourless
_exptl_crystal_density_diffrn 1.026
_exptl_crystal_description prism
_exptl_crystal_F_000 1040
_exptl_crystal_size_max 0.2
_exptl_crystal_size_mid 0.14
_exptl_crystal_size_min 0.12
_refine_diff_density_max 0.170
_refine_diff_density_min -0.216
_refine_diff_density_rms 0.036
_refine_ls_abs_structure_details
;
 Flack x determined using 787 quotients [(I+)-(I-)]/[(I+)+(I-)]
 (Parsons, Flack and Wagner, Acta Cryst. B69 (2013) 249-259).
;
_refine_ls_abs_structure_Flack -0.04(8)
_refine_ls_extinction_method none
_refine_ls_goodness_of_fit_ref 0.945
_refine_ls_hydrogen_treatment constr
_refine_ls_matrix_type full
_refine_ls_number_parameters 125
_refine_ls_number_reflns 4918
_refine_ls_number_restraints 0
_refine_ls_restrained_S_all 0.945
_refine_ls_R_factor_all 0.1323
_refine_ls_R_factor_gt 0.0500
_refine_ls_shift/su_max 0.001
_refine_ls_shift/su_mean 0.000
_refine_ls_structure_factor_coef Fsqd
_refine_ls_weighting_details 'w=1/[\s^2^(Fo^2^)+(0.0636P)^2^] where P=(Fo^2^+2Fc^2^)/3'
_refine_ls_weighting_scheme calc
_refine_ls_wR_factor_gt 0.1118
_refine_ls_wR_factor_ref 0.1359
_reflns_Friedel_coverage 0.796
_reflns_Friedel_fraction_full 1.000
_reflns_Friedel_fraction_max 0.986
_reflns_number_gt 2263
_reflns_number_total 4918
_reflns_threshold_expression 'I > 2\s(I)'
_cod_data_source_file c8gc00424b2.cif
_cod_data_source_block exp230
_cod_depositor_comments 'Adding full bibliography for 7230209.cif.'
_cod_original_cell_volume 3086.9(8)
_cod_database_code 7230209
_shelxl_version_number 2014/6
_shelx_space_group_comment
;
The symmetry employed for this shelxl refinement is uniquely defined
by the following loop, which should always be used as a source of
symmetry information in preference to the above space-group names.
They are only intended as comments.
;
_shelx_estimated_absorpt_t_max 0.966
_shelx_estimated_absorpt_t_min 0.944
_olex2_refinement_description
;
1. Fixed Uiso
 At 1.5 times of:
  All C(H,H,H) groups, All O(H) groups
2.a Tetrahedral OH refined with riding coordinates:
 O1(H1)
2.b Idealised Me refined as rotating group:
 C7(H7A,H7B,H7C), C5(H5A,H5B,H5C), C6(H6A,H6B,H6C), C1(H1A,H1B,H1C), C2(H2A,
 H2B,H2C), C4(H4A,H4B,H4C), C3(H3A,H3B,H3C)
;
_olex2_submission_special_instructions 'No special instructions were received'

loop_
_space_group_symop_operation_xyz
'x, y, z'
'-x, -y, z'
'y, -x, -z'
'-y, x, -z'
'-x+1/2, y+1/2, -z+1/2'
'x+1/2, -y+1/2, -z+1/2'
'-y+1/2, -x+1/2, z+1/2'
'y+1/2, x+1/2, z+1/2'

loop_
_atom_site_label
_atom_site_type_symbol
_atom_site_fract_x
_atom_site_fract_y
_atom_site_fract_z
_atom_site_U_iso_or_equiv
_atom_site_adp_type
_atom_site_occupancy
_atom_site_site_symmetry_order
_atom_site_calc_flag
_atom_site_refinement_flags_posn
Si1 Si 0.54063(5) 0.67582(5) 0.87707(10) 0.0562(3) Uani 1 1 d .
Si2 Si 0.53809(7) 0.83222(6) 1.02329(12) 0.0748(3) Uani 1 1 d .
Si3 Si 0.39684(7) 0.68322(6) 0.69138(12) 0.0708(3) Uani 1 1 d .
O2 O 0.55751(19) 0.74962(15) 0.9646(3) 0.1012(10) Uani 1 1 d .
O3 O 0.4681(2) 0.6934(2) 0.7886(4) 0.1258(14) Uani 1 1 d .
O1 O 0.52331(14) 0.60489(15) 0.9745(3) 0.0844(8) Uani 1 1 d .
H1 H 0.4779 0.5922 0.9672 0.127 Uiso 1 1 calc R
C7 C 0.3116(4) 0.7111(4) 0.7841(7) 0.140(2) Uani 1 1 d .
H7A H 0.3151 0.7646 0.8081 0.210 Uiso 1 1 calc GR
H7B H 0.3077 0.6804 0.8642 0.210 Uiso 1 1 calc GR
H7C H 0.2667 0.7030 0.7294 0.210 Uiso 1 1 calc GR
C5 C 0.3901(4) 0.5830(3) 0.6378(7) 0.131(2) Uani 1 1 d .
H5A H 0.3817 0.5507 0.7147 0.197 Uiso 1 1 calc GR
H5B H 0.4372 0.5682 0.5941 0.197 Uiso 1 1 calc GR
H5C H 0.3478 0.5774 0.5762 0.197 Uiso 1 1 calc GR
C6 C 0.4114(4) 0.7470(3) 0.5490(5) 0.1143(17) Uani 1 1 d .
H6A H 0.4118 0.7996 0.5795 0.171 Uiso 1 1 calc GR
H6B H 0.3703 0.7400 0.4856 0.171 Uiso 1 1 calc GR
H6C H 0.4597 0.7353 0.5068 0.171 Uiso 1 1 calc GR
C1 C 0.6244(4) 0.6539(3) 0.7787(6) 0.125(2) Uani 1 1 d .
H1A H 0.6297 0.6914 0.7082 0.188 Uiso 1 1 calc GR
H1B H 0.6191 0.6035 0.7401 0.188 Uiso 1 1 calc GR
H1C H 0.6693 0.6553 0.8351 0.188 Uiso 1 1 calc GR
C2 C 0.6303(4) 0.8816(3) 1.0460(7) 0.139(2) Uani 1 1 d .
H2A H 0.6593 0.8562 1.1152 0.209 Uiso 1 1 calc GR
H2B H 0.6211 0.9342 1.0714 0.209 Uiso 1 1 calc GR
H2C H 0.6588 0.8803 0.9633 0.209 Uiso 1 1 calc GR
C4 C 0.4765(4) 0.8859(3) 0.9067(7) 0.132(2) Uani 1 1 d .
H4A H 0.4254 0.8647 0.9083 0.197 Uiso 1 1 calc GR
H4B H 0.4972 0.8821 0.8175 0.197 Uiso 1 1 calc GR
H4C H 0.4746 0.9391 0.9333 0.197 Uiso 1 1 calc GR
C3 C 0.4907(6) 0.8181(5) 1.1819(6) 0.174(3) Uani 1 1 d .
H3A H 0.4450 0.7878 1.1689 0.261 Uiso 1 1 calc GR
H3B H 0.4769 0.8673 1.2193 0.261 Uiso 1 1 calc GR
H3C H 0.5248 0.7918 1.2424 0.261 Uiso 1 1 calc GR

loop_
_atom_site_aniso_label
_atom_site_aniso_U_11
_atom_site_aniso_U_22
_atom_site_aniso_U_33
_atom_site_aniso_U_23
_atom_site_aniso_U_13
_atom_site_aniso_U_12
Si1 0.0595(6) 0.0457(5) 0.0634(5) 0.0012(4) -0.0035(5) 0.0026(4)
Si2 0.0913(8) 0.0482(5) 0.0850(7) -0.0081(5) 0.0022(7) -0.0019(5)
Si3 0.0759(7) 0.0652(6) 0.0714(6) 0.0058(5) -0.0170(5) -0.0041(6)
O2 0.121(2) 0.0665(17) 0.116(2) -0.0289(17) -0.033(2) 0.0202(16)
O3 0.137(3) 0.093(2) 0.148(3) 0.014(2) -0.086(3) 0.005(2)
O1 0.0656(15) 0.0744(17) 0.113(2) 0.0340(16) 0.0083(16) -0.0015(13)
C7 0.119(5) 0.144(5) 0.158(5) 0.012(5) 0.030(5) 0.004(4)
C5 0.173(6) 0.078(3) 0.143(5) -0.013(3) -0.014(5) -0.028(4)
C6 0.147(5) 0.107(4) 0.089(3) 0.025(3) -0.007(3) -0.011(3)
C1 0.129(5) 0.102(4) 0.144(5) 0.011(3) 0.075(4) -0.002(3)
C2 0.118(4) 0.102(4) 0.197(7) 0.003(4) -0.030(5) -0.028(3)
C4 0.138(5) 0.077(3) 0.180(6) -0.003(4) -0.030(5) 0.030(3)
C3 0.226(8) 0.168(7) 0.129(5) -0.011(5) 0.064(6) -0.028(6)

loop_
_atom_type_symbol
_atom_type_description
_atom_type_scat_dispersion_real
_atom_type_scat_dispersion_imag
_atom_type_scat_source
C C 0.0033 0.0016 'International Tables Vol C Tables 4.2.6.8 and 6.1.1.4'
H H 0.0000 0.0000 'International Tables Vol C Tables 4.2.6.8 and 6.1.1.4'
O O 0.0106 0.0060 'International Tables Vol C Tables 4.2.6.8 and 6.1.1.4'
Si Si 0.0817 0.0704 'International Tables Vol C Tables 4.2.6.8 and 6.1.1.4'

loop_
_geom_angle_atom_site_label_1
_geom_angle_atom_site_label_2
_geom_angle_atom_site_label_3
_geom_angle
O2 Si1 O1 108.97(19)
O2 Si1 C1 108.9(2)
O3 Si1 O2 107.59(17)
O3 Si1 O1 109.95(19)
O3 Si1 C1 112.6(3)
O1 Si1 C1 108.8(2)
O2 Si2 C2 106.5(2)
O2 Si2 C4 110.5(2)
O2 Si2 C3 107.4(3)
C2 Si2 C4 110.5(3)
C3 Si2 C2 110.8(4)
C3 Si2 C4 111.0(4)
O3 Si3 C7 107.3(3)
O3 Si3 C5 109.7(3)
O3 Si3 C6 107.5(2)
C7 Si3 C5 110.6(3)
C7 Si3 C6 110.4(3)
C6 Si3 C5 111.2(3)
Si1 O2 Si2 154.1(2)
Si1 O3 Si3 162.1(3)

loop_
_geom_bond_atom_site_label_1
_geom_bond_atom_site_label_2
_geom_bond_distance
Si1 O2 1.592(3)
Si1 O3 1.581(3)
Si1 O1 1.612(3)
Si1 C1 1.811(5)
Si2 O2 1.600(3)
Si2 C2 1.846(6)
Si2 C4 1.850(6)
Si2 C3 1.816(6)
Si3 O3 1.596(3)
Si3 C7 1.828(6)
Si3 C5 1.840(5)
Si3 C6 1.834(5)

loop_
_geom_hbond_atom_site_label_D
_geom_hbond_atom_site_label_H
_geom_hbond_atom_site_label_A
_geom_hbond_distance_DH
_geom_hbond_distance_HA
_geom_hbond_distance_DA
_geom_hbond_angle_DHA
_geom_hbond_site_symmetry_A
O1 H1 O1 0.83 1.98 2.711(4) 147.3 4_657
